data_1539411
loop_
_publ_author_name
'Urland, W.'
'Hoppe, R.'

_publ_section_title
;
 Zur Kenntnis der Oxoplatinate Na2 Pt O2, Na2 Pt O3, (K2 Pt O3) und (Rb2
 Pt O3)
;
_journal_name_full 'Zeitschrift fuer Anorganische und Allgemeine Chemie'
_journal_page_first 23
_journal_page_last 36
_journal_volume 392
_journal_year 1972
_chemical_formula_sum 'Na2 O3 Pt'
_chemical_name_systematic 'Na2 (Pt O3)'
_space_group_IT_number 70
_symmetry_space_group_name_Hall 'F 2 2 -1d'
_symmetry_space_group_name_H-M 'F d d d :1'
_cell_angle_alpha 90
_cell_angle_beta 90
_cell_angle_gamma 90
_cell_formula_units_Z 16
_cell_length_a 18.838
_cell_length_b 6.282
_cell_length_c 9.062
_cell_volume 1072.400
_citation_journal_id_ASTM ZAACAB
_cod_data_source_file Urland_ZAACAB_1972_566.cif
_cod_data_source_block Na2O3Pt1
_cod_original_cell_volume 1072.4
_cod_original_sg_symbol_Hall '-F 2uv 2vw (x+1/8,y+1/8,z+1/8)'
_cod_original_formula_sum 'Na2 O3 Pt1'
_cod_database_code 1539411

loop_
_symmetry_equiv_pos_as_xyz
x,y,z
-x+1/2,-y+1/2,z
x,-y+1/2,-z+1/2
-x+1/2,y,-z+1/2
-x+1/4,-y+1/4,-z+1/4
x-1/4,y-1/4,-z+1/4
-x+1/4,y-1/4,z-1/4
x-1/4,-y+1/4,z-1/4
x,y+1/2,z+1/2
-x+1/2,-y+1,z+1/2
x,-y+1,-z+1
-x+1/2,y+1/2,-z+1
-x+1/4,-y+3/4,-z+3/4
x-1/4,y+1/4,-z+3/4
-x+1/4,y+1/4,z+1/4
x-1/4,-y+3/4,z+1/4
x+1/2,y,z+1/2
-x+1,-y+1/2,z+1/2
x+1/2,-y+1/2,-z+1
-x+1,y,-z+1
-x+3/4,-y+1/4,-z+3/4
x+1/4,y-1/4,-z+3/4
-x+3/4,y-1/4,z+1/4
x+1/4,-y+1/4,z+1/4
x+1/2,y+1/2,z
-x+1,-y+1,z
x+1/2,-y+1,-z+1/2
-x+1,y+1/2,-z+1/2
-x+3/4,-y+3/4,-z+1/4
x+1/4,y+1/4,-z+1/4
-x+3/4,y+1/4,z-1/4
x+1/4,-y+3/4,z-1/4

loop_
_atom_site_label
_atom_site_type_symbol
_atom_site_fract_x
_atom_site_fract_y
_atom_site_fract_z
_atom_site_occupancy
_atom_site_U_iso_or_equiv
Pt1 Pt+4 0.0838 0 0 1 0.0
O1 O-2 0.158 0.216 0.023 1 0.0
Na2 Na+1 0.579 0 0 1 0.0
O2 O-2 0 0.211 0 1 0.0
Na1 Na+1 0.258 0 0 1 0.0
